data_8100450
loop_
_publ_author_name
'Zhu, Hai-Liang'
'Shao, Si-Chang'
'Ma, Ji-Long'
'Qiu, Xiao-Yang'
'Yang, Song'
'Sun, Lin'

_publ_section_title
;
Crystal structure of di(2-aminopyridine)-tetrakis[N-(2-aminopropyl)
salicylaldiminato)]tricobalt(III) diperchlorate, Co~3~(C~56~H~48~N~12~O~4~)
(ClO~4~)~2~
;
_journal_issue 4
_journal_name_full 'Zeitschrift f\"ur Kristallographie - New Crystal Structures'
_journal_page_first 509
_journal_page_last 510
_journal_volume 218
_journal_year 2003
_chemical_formula_moiety 'C58 H48 Co3 N12 O4, Cl2 O8'
_chemical_formula_structural 'Co3(C58 H48 N12 O4) (Cl O4)2'
_chemical_formula_sum 'C58 H48 Cl2 Co3 N12 O12'
_chemical_formula_weight 1352.77
_space_group_IT_number 2
_symmetry_cell_setting triclinic
_symmetry_space_group_name_Hall '-P 1'
_symmetry_space_group_name_H-M 'P -1'
_cell_angle_alpha 78.968(5)
_cell_angle_beta 89.827(5)
_cell_angle_gamma 60.605(4)
_cell_formula_units_Z 1
_cell_length_a 11.640(3)
_cell_length_b 11.693(3)
_cell_length_c 12.218(3)
_cell_measurement_temperature 293(2)
_cell_volume 1414.1(6)
_diffrn_ambient_temperature 293(2)
_exptl_crystal_density_diffrn 1.589
_cod_depositor_comments
;
The following automatic conversions were performed:
'_symmetry_cell_setting' value 'Triclinic' changed to 'triclinic'
according to '/home/saulius/struct/CIF-dictionaries/cif_core.dic'
dictionary named 'cif_core.dic' version 2.4.1 from 2010-06-29.

Automatic conversion script
Id: cif_fix_enum 1527 2010-12-29 10:47:43Z saulius 
;
_cod_original_sg_symbol_H-M P1-
_cod_database_code 8100450

loop_
_symmetry_equiv_pos_as_xyz
'x, y, z'
'-x, -y, -z'

loop_
_atom_site_label
_atom_site_type_symbol
_atom_site_fract_x
_atom_site_fract_y
_atom_site_fract_z
_atom_site_U_iso_or_equiv
_atom_site_adp_type
_atom_site_occupancy
_atom_site_symmetry_multiplicity
_atom_site_Wyckoff_symbol
_atom_site_calc_flag
_atom_site_refinement_flags
_atom_site_disorder_assembly
_atom_site_disorder_group
Co1 Co 0.61226(7) 0.37602(7) 0.30020(6) 0.0427(2) Uani 1 2 i d . . .
Co2 Co 0.5000 0.5000 0.5000 0.0367(3) Uani 1 1 h d S . .
Cl1 Cl 0.9043(2) 0.81143(18) 0.18930(16) 0.0757(6) Uani 1 2 i d . . .
N1 N 0.5473(5) 0.2649(5) 0.1818(4) 0.0581(14) Uani 1 2 i d . . .
N2 N 0.4542(4) 0.4834(5) 0.1798(4) 0.0445(11) Uani 1 2 i d . . .
N3 N 0.2577(4) 0.7905(4) 0.5716(4) 0.0435(11) Uani 1 2 i d . . .
N4 N 0.2901(4) 0.6379(4) 0.4618(3) 0.0367(10) Uani 1 2 i d . . .
N5 N 0.7781(5) 0.3543(5) 0.2133(4) 0.0514(12) Uani 1 2 i d . . .
N6 N 0.8065(5) 0.5146(6) 0.2759(4) 0.0734(16) Uani 1 2 i d . . .
H6A H 0.7423 0.5287 0.3164 0.088 Uiso 1 2 i calc R . .
H6B H 0.8472 0.5592 0.2761 0.088 Uiso 1 2 i calc R . .
O1 O 0.5571(3) 0.5591(3) 0.3408(3) 0.0416(9) Uani 1 2 i d . . .
O2 O 0.4772(3) 0.3778(3) 0.4211(3) 0.0422(9) Uani 1 2 i d . . .
O3 O 1.0401(7) 0.7269(7) 0.1831(5) 0.185(3) Uani 1 2 i d . . .
O4 O 0.8367(11) 0.7763(13) 0.1373(7) 0.268(6) Uani 1 2 i d . . .
O5 O 0.8783(10) 0.9322(7) 0.1296(10) 0.258(5) Uani 1 2 i d . . .
O6 O 0.8734(6) 0.8156(7) 0.2959(5) 0.165(3) Uani 1 2 i d . . .
C1 C 0.4427(6) 0.3861(6) 0.1361(5) 0.0495(15) Uani 1 2 i d . . .
C2 C 0.3453(7) 0.4056(7) 0.0598(6) 0.078(2) Uani 1 2 i d . . .
H2 H 0.2745 0.4913 0.0306 0.093 Uiso 1 2 i calc R . .
C3 C 0.3553(9) 0.2948(10) 0.0275(6) 0.095(3) Uani 1 2 i d . . .
H3 H 0.2907 0.3039 -0.0236 0.114 Uiso 1 2 i calc R . .
C4 C 0.4610(9) 0.1723(9) 0.0716(7) 0.082(2) Uani 1 2 i d . . .
H4 H 0.4706 0.0960 0.0507 0.099 Uiso 1 2 i calc R . .
C5 C 0.5536(7) 0.1622(8) 0.1474(7) 0.086(2) Uani 1 2 i d . . .
H5 H 0.6257 0.0772 0.1765 0.104 Uiso 1 2 i calc R . .
C6 C 0.3758(6) 0.6099(6) 0.1465(5) 0.0547(16) Uani 1 2 i d . . .
H6 H 0.3053 0.6387 0.0928 0.066 Uiso 1 2 i calc R . .
C7 C 0.3899(5) 0.7096(6) 0.1869(5) 0.0478(15) Uani 1 2 i d . . .
C8 C 0.4810(5) 0.6831(6) 0.2769(4) 0.0399(13) Uani 1 2 i d . . .
C9 C 0.4883(6) 0.7892(6) 0.3006(5) 0.0602(17) Uani 1 2 i d . . .
H9 H 0.5473 0.7728 0.3606 0.072 Uiso 1 2 i calc R . .
C10 C 0.4133(7) 0.9178(6) 0.2406(6) 0.070(2) Uani 1 2 i d . . .
H10 H 0.4224 0.9869 0.2585 0.083 Uiso 1 2 i calc R . .
C11 C 0.3223(7) 0.9444(6) 0.1514(6) 0.0672(19) Uani 1 2 i d . . .
H11 H 0.2705 1.0318 0.1097 0.081 Uiso 1 2 i calc R . .
C12 C 0.3097(6) 0.8437(6) 0.1259(5) 0.0626(18) Uani 1 2 i d . . .
H12 H 0.2475 0.8625 0.0677 0.075 Uiso 1 2 i calc R . .
C13 C 0.2332(5) 0.7744(5) 0.4702(5) 0.0410(13) Uani 1 2 i d . . .
C14 C 0.1592(5) 0.8803(6) 0.3826(5) 0.0514(15) Uani 1 2 i d . . .
H14 H 0.1400 0.8654 0.3146 0.062 Uiso 1 2 i calc R . .
C15 C 0.1140(5) 1.0081(5) 0.3964(5) 0.0525(16) Uani 1 2 i d . . .
H15 H 0.0668 1.0817 0.3372 0.063 Uiso 1 2 i calc R . .
C16 C 0.1399(6) 1.0256(6) 0.4999(6) 0.0568(17) Uani 1 2 i d . . .
H16 H 0.1089 1.1117 0.5120 0.068 Uiso 1 2 i calc R . .
C17 C 0.2103(5) 0.9173(6) 0.5832(5) 0.0503(15) Uani 1 2 i d . . .
H17 H 0.2271 0.9309 0.6525 0.060 Uiso 1 2 i calc R . .
C18 C 0.2099(5) 0.6016(5) 0.4297(4) 0.0411(13) Uani 1 2 i d . . .
H18 H 0.1211 0.6680 0.4141 0.049 Uiso 1 2 i calc R . .
C19 C 0.2418(5) 0.4704(5) 0.4153(4) 0.0421(13) Uani 1 2 i d . . .
C20 C 0.3711(5) 0.3640(5) 0.4139(4) 0.0401(13) Uani 1 2 i d . . .
C21 C 0.3856(6) 0.2426(5) 0.3999(5) 0.0511(16) Uani 1 2 i d . . .
H21 H 0.4699 0.1714 0.3973 0.061 Uiso 1 2 i calc R . .
C22 C 0.2784(6) 0.2260(6) 0.3898(5) 0.0622(18) Uani 1 2 i d . . .
H22 H 0.2908 0.1431 0.3823 0.075 Uiso 1 2 i calc R . .
C23 C 0.1529(6) 0.3294(7) 0.3905(5) 0.0630(18) Uani 1 2 i d . . .
H23 H 0.0806 0.3168 0.3832 0.076 Uiso 1 2 i calc R . .
C24 C 0.1338(5) 0.4501(6) 0.4019(5) 0.0523(16) Uani 1 2 i d . . .
H24 H 0.0480 0.5206 0.4008 0.063 Uiso 1 2 i calc R . .
C25 C 0.8433(6) 0.4230(7) 0.2123(5) 0.0557(17) Uani 1 2 i d . . .
C26 C 0.9496(6) 0.4013(7) 0.1494(6) 0.072(2) Uani 1 2 i d . . .
H26 H 0.9899 0.4532 0.1485 0.086 Uiso 1 2 i calc R . .
C27 C 0.9935(6) 0.3038(8) 0.0896(6) 0.076(2) Uani 1 2 i d . . .
H27 H 1.0638 0.2887 0.0469 0.091 Uiso 1 2 i calc R . .
C28 C 0.9319(7) 0.2254(7) 0.0928(6) 0.075(2) Uani 1 2 i d . . .
H28 H 0.9612 0.1563 0.0543 0.089 Uiso 1 2 i calc R . .
C29 C 0.8289(6) 0.2551(6) 0.1539(5) 0.0603(17) Uani 1 2 i d . . .
H29 H 0.7882 0.2034 0.1561 0.072 Uiso 1 2 i calc R . .

loop_
_atom_site_aniso_label
_atom_site_aniso_U_11
_atom_site_aniso_U_22
_atom_site_aniso_U_33
_atom_site_aniso_U_23
_atom_site_aniso_U_13
_atom_site_aniso_U_12
Co1 0.0415(5) 0.0422(5) 0.0388(5) -0.0137(4) 0.0020(4) -0.0151(4)
Co2 0.0351(6) 0.0371(6) 0.0370(6) -0.0133(5) 0.0021(5) -0.0156(5)
Cl1 0.0930(15) 0.0583(11) 0.0577(12) -0.0158(10) -0.0097(11) -0.0229(11)
N1 0.054(3) 0.052(3) 0.079(4) -0.029(3) 0.016(3) -0.030(3)
N2 0.046(3) 0.047(3) 0.036(3) -0.005(2) -0.008(2) -0.022(2)
N3 0.045(3) 0.041(3) 0.041(3) -0.015(2) 0.006(2) -0.016(2)
N4 0.040(3) 0.035(2) 0.033(3) -0.010(2) 0.000(2) -0.016(2)
N5 0.054(3) 0.057(3) 0.042(3) -0.013(3) 0.000(3) -0.026(3)
N6 0.064(4) 0.105(4) 0.076(4) -0.038(4) 0.025(3) -0.054(4)
O1 0.037(2) 0.040(2) 0.038(2) -0.0022(18) -0.0006(18) -0.0142(18)
O2 0.039(2) 0.051(2) 0.046(2) -0.0189(19) 0.0074(18) -0.0264(18)
O3 0.114(5) 0.197(7) 0.091(5) -0.015(5) 0.008(4) 0.030(5)
O4 0.378(13) 0.518(17) 0.204(9) -0.253(11) 0.156(9) -0.386(14)
O5 0.258(10) 0.089(5) 0.340(14) 0.013(7) 0.116(10) -0.043(6)
O6 0.152(6) 0.195(7) 0.084(4) -0.068(5) 0.030(4) -0.025(5)
C1 0.062(4) 0.058(4) 0.042(4) -0.016(3) 0.006(3) -0.039(4)
C2 0.100(5) 0.074(5) 0.068(5) 0.001(4) -0.036(4) -0.055(4)
C3 0.137(8) 0.130(8) 0.060(5) -0.018(5) -0.015(5) -0.099(7)
C4 0.111(7) 0.110(7) 0.076(6) -0.054(5) 0.037(5) -0.081(6)
C5 0.075(5) 0.079(5) 0.111(7) -0.052(5) 0.022(5) -0.032(4)
C6 0.054(4) 0.058(4) 0.043(4) 0.000(3) -0.006(3) -0.025(3)
C7 0.044(3) 0.048(4) 0.046(4) -0.009(3) 0.002(3) -0.019(3)
C8 0.038(3) 0.045(3) 0.034(3) -0.010(3) 0.013(3) -0.018(3)
C9 0.080(5) 0.053(4) 0.043(4) -0.010(3) 0.008(3) -0.030(4)
C10 0.094(5) 0.052(4) 0.072(5) -0.022(4) 0.031(5) -0.041(4)
C11 0.073(5) 0.037(4) 0.068(5) 0.001(4) 0.009(4) -0.015(4)
C12 0.059(4) 0.048(4) 0.055(4) 0.001(3) -0.007(3) -0.011(3)
C13 0.031(3) 0.043(3) 0.045(4) -0.015(3) 0.009(3) -0.015(3)
C14 0.049(4) 0.057(4) 0.044(4) -0.005(3) -0.002(3) -0.025(3)
C15 0.060(4) 0.034(3) 0.050(4) -0.001(3) 0.004(3) -0.016(3)
C16 0.056(4) 0.043(4) 0.067(5) -0.015(4) 0.018(4) -0.020(3)
C17 0.057(4) 0.043(3) 0.050(4) -0.019(3) 0.012(3) -0.021(3)
C18 0.039(3) 0.040(3) 0.036(3) -0.002(3) -0.004(3) -0.015(3)
C19 0.048(3) 0.043(3) 0.034(3) -0.001(3) -0.002(3) -0.024(3)
C20 0.046(3) 0.048(3) 0.035(3) -0.013(3) 0.004(3) -0.028(3)
C21 0.052(4) 0.041(3) 0.066(4) -0.024(3) 0.012(3) -0.023(3)
C22 0.071(5) 0.054(4) 0.085(5) -0.031(4) 0.019(4) -0.044(4)
C23 0.058(4) 0.084(5) 0.075(5) -0.030(4) 0.015(4) -0.052(4)
C24 0.042(3) 0.057(4) 0.062(4) -0.010(3) -0.007(3) -0.028(3)
C25 0.038(4) 0.071(4) 0.046(4) -0.014(4) -0.003(3) -0.018(3)
C26 0.058(4) 0.090(5) 0.060(5) -0.014(4) 0.004(4) -0.032(4)
C27 0.056(4) 0.114(6) 0.059(5) -0.025(5) 0.019(4) -0.040(5)
C28 0.061(5) 0.083(5) 0.059(5) -0.030(4) 0.003(4) -0.015(4)
C29 0.055(4) 0.071(5) 0.047(4) -0.017(4) -0.004(3) -0.024(4)

loop_
_geom_bond_atom_site_label_1
_geom_bond_atom_site_label_2
_geom_bond_distance
_geom_bond_site_symmetry_2
_geom_bond_publ_flag
Co1 N2 2.041(4) . ?
Co1 O1 2.073(3) . ?
Co1 N3 2.119(4) 2_666 ?
Co1 N5 2.128(5) . ?
Co1 O2 2.149(4) . ?
Co2 O2 1.985(3) 2_666 ?
Co2 O2 1.985(3) . ?
Co2 O1 2.152(3) . ?
Co2 O1 2.152(3) 2_666 ?
Co2 N4 2.154(4) 2_666 ?
Co2 N4 2.154(4) . ?
Cl1 O4 1.270(6) . ?
Cl1 O5 1.344(8) . ?
Cl1 O6 1.353(6) . ?
Cl1 O3 1.405(6) . ?
N1 C5 1.316(7) . ?
N1 C1 1.345(7) . ?
N2 C6 1.277(6) . ?
N2 C1 1.408(6) . ?
N3 C13 1.340(6) . ?
N3 C17 1.342(6) . ?
N3 Co1 2.119(4) 2_666 ?
N4 C18 1.288(6) . ?
N4 C13 1.422(6) . ?
N5 C25 1.346(7) . ?
N5 C29 1.367(7) . ?
N6 C25 1.342(7) . ?
O1 C8 1.344(6) . ?
O2 C20 1.328(5) . ?
C1 C2 1.370(7) . ?
C2 C3 1.377(8) . ?
C3 C4 1.355(10) . ?
C4 C5 1.368(9) . ?
C6 C7 1.428(7) . ?
C7 C8 1.409(7) . ?
C7 C12 1.416(7) . ?
C8 C9 1.368(7) . ?
C9 C10 1.361(8) . ?
C10 C11 1.399(8) . ?
C11 C12 1.348(7) . ?
C13 C14 1.368(7) . ?
C14 C15 1.364(7) . ?
C15 C16 1.376(8) . ?
C16 C17 1.344(8) . ?
C18 C19 1.438(7) . ?
C19 C24 1.405(7) . ?
C19 C20 1.408(7) . ?
C20 C21 1.390(7) . ?
C21 C22 1.363(7) . ?
C22 C23 1.366(8) . ?
C23 C24 1.351(7) . ?
C25 C26 1.395(8) . ?
C26 C27 1.357(8) . ?
C27 C28 1.410(8) . ?
C28 C29 1.342(8) . ?
